data_7128675
loop_
_publ_author_name
'Sun, Lincong'
'Liu, Bingxian'
'Zhao, Yanlian'
'Chang, Junbiao'
'Kong, Lingheng'
'Wang, Fen'
'Deng, Wei-Qiao'
'Li, Xingwei'

_publ_section_title
;
 Rhodium(iii)-catalyzed asymmetric [4+1] spiroannulations of O-pivaloyl
 oximes with \a-diazo compounds.
;
_journal_issue 67
_journal_name_full 'Chemical communications (Cambridge, England)'
_journal_page_first 8268
_journal_page_last 8271
_journal_paper_doi 10.1039/d1cc02888j
_journal_volume 57
_journal_year 2021
_chemical_formula_moiety 'C23 H20 N2 O2'
_chemical_formula_sum 'C23 H20 N2 O2'
_chemical_formula_weight 356.41
_space_group_crystal_system triclinic
_space_group_IT_number 2
_space_group_name_Hall '-P 1'
_space_group_name_H-M_alt 'P -1'
_atom_sites_solution_hydrogens geom
_atom_sites_solution_primary iterative
_audit_block_doi 10.5517/ccdc.csd.cc27m1nl
_audit_creation_date 2021-03-29
_audit_creation_method
;
Olex2 1.2
(compiled 2018.05.29 svn.r3508 for OlexSys, GUI svn.r5506)
;
_audit_update_record
;
2021-03-29 deposited with the CCDC.	2021-07-13 downloaded from the CCDC.
;
_cell_angle_alpha 90.516(4)
_cell_angle_beta 103.384(4)
_cell_angle_gamma 98.725(4)
_cell_formula_units_Z 2
_cell_length_a 8.5174(4)
_cell_length_b 10.7513(5)
_cell_length_c 10.7978(6)
_cell_measurement_reflns_used 3357
_cell_measurement_temperature 293(2)
_cell_measurement_theta_max 71.1870
_cell_measurement_theta_min 5.7780
_cell_volume 949.80(8)
_computing_cell_refinement 'CrysAlisPro 1.171.40.53 (Rigaku OD, 2019)'
_computing_data_collection 'CrysAlisPro 1.171.40.53 (Rigaku OD, 2019)'
_computing_data_reduction 'CrysAlisPro 1.171.40.53 (Rigaku OD, 2019)'
_computing_molecular_graphics 'Olex2 (Dolomanov et al., 2009)'
_computing_publication_material 'Olex2 (Dolomanov et al., 2009)'
_computing_structure_refinement 'ShelXL (Sheldrick, 2015)'
_computing_structure_solution 'olex2.solve (Bourhis et al., 2015)'
_diffrn_ambient_temperature 293(2)
_diffrn_detector 'CCD plate'
_diffrn_detector_area_resol_mean 8.0521
_diffrn_detector_type EosS2
_diffrn_measured_fraction_theta_full 0.998
_diffrn_measured_fraction_theta_max 0.978
_diffrn_measurement_details
;
List of Runs (angles in degrees, time in seconds):

  # Type    Start    End  Width  t~exp~   \w     \q     \k     \f   Frames
#--------------------------------------------------------------------------
  1  \w   -103.00 -78.00   1.00    1.00    --  -35.62-150.00-134.00   25
  2  \w    -68.00 -43.00   1.00    1.00    --  -35.62 123.00 108.00   25
  3  \w    -83.00 -56.00   1.00    1.00    --  -35.62 150.00 -89.00   27
  4  \w     36.00  88.00   1.00    1.00    --   35.62-123.00  27.00   52
  5  \w     74.00 101.00   1.00    1.00    --   35.62-150.00-134.00   27
  6  \w    114.00 140.00   1.00    1.47    --  107.12 123.00 108.00   26
  7  \w    101.00 126.00   1.00    1.47    --  107.12 150.00 -89.00   25
  8  \w     78.00 135.00   1.00    1.47    --  107.12-150.00-134.00   57
  9  \w     56.00 113.00   1.00    1.47    --  107.12-123.00  27.00   57
 10  \w    -64.00  33.00   1.00    1.00    --  -35.62  19.00  60.00   97
 11  \w    -63.00 -36.00   1.00    1.00    --  -35.62-178.00   0.00   27
 12  \w    -99.00 -19.00   1.00    1.00    --  -35.62 -57.00-120.00   80
 13  \w    -34.00  -6.00   1.00    1.00    --   35.62 -38.00 120.00   28
 14  \w     -5.00  54.00   1.00    1.00    --   35.62 -38.00 120.00   59
 15  \w     77.00 108.00   1.00    1.00    --   35.62 178.00 -60.00   31
 16  \w     60.00 107.00   1.00    1.00    --   35.62 178.00-180.00   47
 17  \w     90.00 174.00   1.00    1.47    --  107.12  61.00 150.00   84
 18  \w     44.00 101.00   1.00    1.47    --  107.12-111.00 -90.00   57
 19  \w     99.00 124.00   1.00    1.47    --  107.12 -45.00   0.00   25
 20  \w     57.00  83.00   1.00    1.47    --  107.12 -95.00-180.00   26
 21  \w     73.00 109.00   1.00    1.47    --  107.12 -95.00  30.00   36
 22  \w     95.00 120.00   1.00    1.47    --  107.12  45.00 -90.00   25
 23  \w    151.00 176.00   1.00    1.47    --  107.12  45.00 -90.00   25
 24  \w    124.00 177.00   1.00    1.47    --  107.12 111.00  60.00   53
 25  \w     73.00 124.00   1.00    1.47    --  107.12 -30.00  90.00   51
 26  \w     88.00 118.00   1.00    1.47    --  107.12 -61.00   0.00   30
 27  \w     40.00  70.00   1.00    1.47    --  107.12 -61.00   0.00   30
 28  \w     64.00  90.00   1.00    1.47    --  107.12 -45.00-150.00   26
 29  \w     93.00 124.00   1.00    1.47    --  107.12 -45.00-150.00   31
 30  \w     94.00 175.00   1.00    1.47    --  107.12  45.00  90.00   81
 31  \w    101.00 170.00   1.00    1.47    --  107.12 111.00 -30.00   69
 32  \w     42.00  82.00   1.00    1.47    --  107.12 -45.00   0.00   40
 33  \w    103.00 142.00   1.00    1.47    --  107.12 111.00 -90.00   39
 34  \w     95.00 172.00   1.00    1.47    --  107.12  61.00  30.00   77
;
_diffrn_measurement_device 'four-circle diffractometer'
_diffrn_measurement_device_type 'SuperNova, Dual, Cu at home/near, EosS2'
_diffrn_measurement_method '\w scans'
_diffrn_orient_matrix_type 'CrysAlisPro convention (1999,Acta A55,543-557)'
_diffrn_orient_matrix_UB_11 0.0653914000
_diffrn_orient_matrix_UB_12 -0.0541582000
_diffrn_orient_matrix_UB_13 -0.1071825000
_diffrn_orient_matrix_UB_21 -0.0757688000
_diffrn_orient_matrix_UB_22 -0.1338735000
_diffrn_orient_matrix_UB_23 0.0256909000
_diffrn_orient_matrix_UB_31 -0.1594866000
_diffrn_orient_matrix_UB_32 0.0143130000
_diffrn_orient_matrix_UB_33 -0.0969815000
_diffrn_radiation_monochromator mirror
_diffrn_radiation_probe x-ray
_diffrn_radiation_type CuK\a
_diffrn_radiation_wavelength 1.54184
_diffrn_reflns_av_R_equivalents 0.0196
_diffrn_reflns_av_unetI/netI 0.0279
_diffrn_reflns_Laue_measured_fraction_full 0.998
_diffrn_reflns_Laue_measured_fraction_max 0.978
_diffrn_reflns_limit_h_max 10
_diffrn_reflns_limit_h_min -10
_diffrn_reflns_limit_k_max 13
_diffrn_reflns_limit_k_min -13
_diffrn_reflns_limit_l_max 12
_diffrn_reflns_limit_l_min -13
_diffrn_reflns_number 6678
_diffrn_reflns_point_group_measured_fraction_full 0.998
_diffrn_reflns_point_group_measured_fraction_max 0.978
_diffrn_reflns_theta_full 67.684
_diffrn_reflns_theta_max 71.488
_diffrn_reflns_theta_min 4.165
_diffrn_source 'micro-focus sealed X-ray tube'
_diffrn_source_type 'SuperNova (Cu) X-ray Source'
_exptl_absorpt_coefficient_mu 0.639
_exptl_absorpt_correction_T_max 1.00000
_exptl_absorpt_correction_T_min 0.93469
_exptl_absorpt_correction_type multi-scan
_exptl_absorpt_process_details
;
CrysAlisPro 1.171.40.53 (Rigaku Oxford Diffraction, 2019)
Empirical absorption correction using spherical harmonics,
 implemented in SCALE3 ABSPACK scaling algorithm.
;
_exptl_crystal_colour 'clear light colourless'
_exptl_crystal_colour_lustre clear
_exptl_crystal_colour_modifier light
_exptl_crystal_colour_primary colourless
_exptl_crystal_density_diffrn 1.246
_exptl_crystal_description block
_exptl_crystal_F_000 376
_exptl_crystal_size_max 0.2
_exptl_crystal_size_mid 0.1
_exptl_crystal_size_min 0.1
_refine_diff_density_max 0.723
_refine_diff_density_min -0.377
_refine_diff_density_rms 0.042
_refine_ls_extinction_method none
_refine_ls_goodness_of_fit_ref 1.042
_refine_ls_hydrogen_treatment constr
_refine_ls_matrix_type full
_refine_ls_number_parameters 245
_refine_ls_number_reflns 3614
_refine_ls_number_restraints 0
_refine_ls_restrained_S_all 1.042
_refine_ls_R_factor_all 0.0646
_refine_ls_R_factor_gt 0.0561
_refine_ls_shift/su_max 0.001
_refine_ls_shift/su_mean 0.000
_refine_ls_structure_factor_coef Fsqd
_refine_ls_weighting_details
;
 w=1/[\s^2^(Fo^2^)+(0.0783P)^2^+0.4151P]
 where P=(Fo^2^+2Fc^2^)/3
;
_refine_ls_weighting_scheme calc
_refine_ls_wR_factor_gt 0.1589
_refine_ls_wR_factor_ref 0.1664
_reflns_Friedel_coverage 0.000
_reflns_number_gt 3095
_reflns_number_total 3614
_reflns_threshold_expression 'I > 2\s(I)'
_cod_data_source_file d1cc02888j2.cif
_cod_data_source_block slc-20210326
_cod_depositor_comments 'Adding full bibliography for 7128674--7128676.cif.'
_cod_database_code 7128675
_shelxl_version_number 2013-2
_chemical_oxdiff_formula 'C1 H1 O1 N1'
_shelx_space_group_comment
;
The symmetry employed for this shelxl refinement is uniquely defined
by the following loop, which should always be used as a source of
symmetry information in preference to the above space-group names.
They are only intended as comments.
;
_shelx_estimated_absorpt_t_max 0.939
_shelx_estimated_absorpt_t_min 0.883
_diffrn_oxdiff_digest_frames
;
01ce9bc04c9b19a2704d46364866ea1d8c000279978
;
_reflns_odcompleteness_completeness 99.91
_reflns_odcompleteness_iscentric 1
_reflns_odcompleteness_theta 66.97
_olex2_refinement_description
;
1. Fixed Uiso
 At 1.2 times of:
  All C(H) groups, All N(H) groups
 At 1.5 times of:
  All C(H,H,H) groups
2.a Ternary CH refined with riding coordinates:
 C2(H2), C9(H9)
2.b Aromatic/amide H refined with riding coordinates:
 N10(H10), N19(H19), C16(H16), C15(H15), C7(H7), C13(H13), C14(H14), C4(H4),
 C6(H6), C23(H23), C5(H5), C27(H27), C26(H26), C24(H24), C25(H25)
2.c Idealised Me refined as rotating group:
 C21(H21A,H21B,H21C)
;
_olex2_submission_special_instructions 'No special instructions were received'
_oxdiff_exptl_absorpt_empirical_details
;
Empirical correction (ABSPACK) includes:
- Absorption correction using spherical harmonics
- Frame scaling
;
_oxdiff_exptl_absorpt_empirical_full_max 1.245
_oxdiff_exptl_absorpt_empirical_full_min 0.679

loop_
_space_group_symop_operation_xyz
'x, y, z'
'-x, -y, -z'

loop_
_atom_site_label
_atom_site_type_symbol
_atom_site_fract_x
_atom_site_fract_y
_atom_site_fract_z
_atom_site_U_iso_or_equiv
_atom_site_adp_type
_atom_site_occupancy
_atom_site_site_symmetry_order
_atom_site_calc_flag
_atom_site_refinement_flags_posn
_atom_site_refinement_flags_adp
_atom_site_refinement_flags_occupancy
_atom_site_disorder_assembly
_atom_site_disorder_group
O20 O 0.55178(17) 0.92105(13) 0.37089(12) 0.0462(4) Uani 1 1 d . . . . .
N10 N 0.5757(2) 0.85853(16) 0.57003(15) 0.0453(4) Uani 1 1 d . . . . .
H10 H 0.5396 0.9260 0.5858 0.054 Uiso 1 1 calc R . . . .
N19 N 0.5451(2) 0.79201(18) 0.13541(16) 0.0505(4) Uani 1 1 d . . . . .
H19 H 0.5556 0.8453 0.1978 0.061 Uiso 1 1 calc R . . . .
O18 O 0.6804(2) 0.6586(2) 0.05097(17) 0.0777(6) Uani 1 1 d . . . . .
C1 C 0.5922(2) 0.84374(16) 0.45305(17) 0.0352(4) Uani 1 1 d . . . . .
C2 C 0.6645(2) 0.73185(16) 0.41809(16) 0.0339(4) Uani 1 1 d . . . . .
H2 H 0.5846 0.6853 0.3462 0.041 Uiso 1 1 calc R . . . .
C11 C 0.8176(2) 0.78085(15) 0.37063(17) 0.0347(4) Uani 1 1 d . . . . .
C3 C 0.6988(2) 0.64058(16) 0.52331(18) 0.0379(4) Uani 1 1 d . . . . .
C8 C 0.6698(2) 0.66014(18) 0.64227(18) 0.0423(4) Uani 1 1 d . . . . .
C12 C 0.8218(2) 0.77589(18) 0.24236(18) 0.0416(4) Uani 1 1 d . . . . .
C16 C 0.9601(2) 0.82899(17) 0.4604(2) 0.0431(4) Uani 1 1 d . . . . .
H16 H 0.9585 0.8332 0.5462 0.052 Uiso 1 1 calc R . . . .
C17 C 0.6753(3) 0.7336(2) 0.13444(18) 0.0479(5) Uani 1 1 d . . . . .
C22 C 0.3935(3) 0.7741(2) 0.04398(19) 0.0523(5) Uani 1 1 d . . . . .
C15 C 1.1046(2) 0.87091(19) 0.4242(2) 0.0536(5) Uani 1 1 d . . . . .
H15 H 1.1978 0.9052 0.4852 0.064 Uiso 1 1 calc R . . . .
C7 C 0.7018(3) 0.5707(2) 0.7340(2) 0.0554(5) Uani 1 1 d . . . . .
H7 H 0.6816 0.5831 0.8139 0.067 Uiso 1 1 calc R . . . .
C13 C 0.9706(3) 0.8132(2) 0.2079(2) 0.0541(5) Uani 1 1 d . . . . .
H13 H 0.9752 0.8051 0.1230 0.065 Uiso 1 1 calc R . . . .
C14 C 1.1098(3) 0.8616(2) 0.2981(3) 0.0588(6) Uani 1 1 d . . . . .
H14 H 1.2071 0.8880 0.2739 0.071 Uiso 1 1 calc R . . . .
C9 C 0.6097(3) 0.7770(2) 0.67726(19) 0.0571(6) Uani 1 1 d . . . . .
H9 H 0.6987 0.8246 0.7424 0.069 Uiso 1 1 calc R . . . .
C4 C 0.7610(3) 0.5331(2) 0.4986(2) 0.0580(6) Uani 1 1 d . . . . .
H4 H 0.7814 0.5196 0.4190 0.070 Uiso 1 1 calc R . . . .
C6 C 0.7625(3) 0.4647(2) 0.7081(2) 0.0611(6) Uani 1 1 d . . . . .
H6 H 0.7829 0.4057 0.7699 0.073 Uiso 1 1 calc R . . . .
C23 C 0.3204(3) 0.6562(3) -0.0100(2) 0.0688(7) Uani 1 1 d . . . . .
H23 H 0.3710 0.5861 0.0121 0.083 Uiso 1 1 calc R . . . .
C5 C 0.7930(4) 0.4463(2) 0.5902(3) 0.0711(7) Uani 1 1 d . . . . .
H5 H 0.8352 0.3752 0.5724 0.085 Uiso 1 1 calc R . . . .
C27 C 0.3179(3) 0.8771(3) 0.0107(3) 0.0684(7) Uani 1 1 d . . . . .
H27 H 0.3665 0.9561 0.0479 0.082 Uiso 1 1 calc R . . . .
C26 C 0.1691(4) 0.8637(4) -0.0782(3) 0.0956(11) Uani 1 1 d . . . . .
H26 H 0.1179 0.9335 -0.1004 0.115 Uiso 1 1 calc R . . . .
C24 C 0.1714(4) 0.6438(4) -0.0972(3) 0.0967(11) Uani 1 1 d . . . . .
H24 H 0.1203 0.5644 -0.1320 0.116 Uiso 1 1 calc R . . . .
C25 C 0.0979(4) 0.7468(5) -0.1332(4) 0.1088(13) Uani 1 1 d . . . . .
H25 H 0.0000 0.7376 -0.1948 0.131 Uiso 1 1 calc R . . . .
C21 C 0.4670(6) 0.7546(4) 0.7321(4) 0.1239(17) Uani 1 1 d . . . . .
H21A H 0.4423 0.8338 0.7577 0.186 Uiso 1 1 calc GR . . . .
H21B H 0.4898 0.7040 0.8050 0.186 Uiso 1 1 calc GR . . . .
H21C H 0.3752 0.7114 0.6697 0.186 Uiso 1 1 calc GR . . . .

loop_
_atom_site_aniso_label
_atom_site_aniso_U_11
_atom_site_aniso_U_22
_atom_site_aniso_U_33
_atom_site_aniso_U_23
_atom_site_aniso_U_13
_atom_site_aniso_U_12
O20 0.0597(8) 0.0454(8) 0.0412(7) 0.0049(6) 0.0160(6) 0.0257(6)
N10 0.0608(10) 0.0427(9) 0.0407(9) 0.0010(7) 0.0178(7) 0.0248(8)
N19 0.0538(10) 0.0602(11) 0.0367(8) -0.0053(7) 0.0048(7) 0.0158(8)
O18 0.0802(12) 0.0978(14) 0.0571(10) -0.0305(10) 0.0172(9) 0.0209(10)
C1 0.0346(8) 0.0351(9) 0.0379(9) -0.0014(7) 0.0095(7) 0.0100(7)
C2 0.0361(9) 0.0313(8) 0.0349(9) -0.0046(7) 0.0087(7) 0.0072(7)
C11 0.0369(9) 0.0274(8) 0.0424(9) -0.0010(7) 0.0113(7) 0.0103(7)
C3 0.0402(9) 0.0316(9) 0.0427(10) 0.0004(7) 0.0113(7) 0.0065(7)
C8 0.0468(10) 0.0412(10) 0.0390(10) 0.0007(8) 0.0081(8) 0.0107(8)
C12 0.0463(10) 0.0391(10) 0.0444(10) 0.0017(8) 0.0170(8) 0.0128(8)
C16 0.0427(10) 0.0350(9) 0.0508(11) -0.0029(8) 0.0073(8) 0.0095(8)
C17 0.0562(12) 0.0542(12) 0.0367(10) -0.0033(8) 0.0169(9) 0.0101(9)
C22 0.0513(11) 0.0687(14) 0.0363(10) 0.0084(9) 0.0121(9) 0.0041(10)
C15 0.0382(10) 0.0385(10) 0.0809(16) -0.0003(10) 0.0076(10) 0.0058(8)
C7 0.0691(14) 0.0555(13) 0.0449(11) 0.0104(9) 0.0151(10) 0.0170(11)
C13 0.0570(12) 0.0551(12) 0.0602(13) 0.0079(10) 0.0295(11) 0.0153(10)
C14 0.0442(11) 0.0498(12) 0.0895(17) 0.0113(11) 0.0290(11) 0.0084(9)
C9 0.0848(16) 0.0584(13) 0.0343(10) -0.0007(9) 0.0129(10) 0.0325(12)
C4 0.0859(16) 0.0393(11) 0.0626(14) 0.0068(9) 0.0368(12) 0.0226(11)
C6 0.0761(15) 0.0477(12) 0.0643(14) 0.0201(10) 0.0191(12) 0.0197(11)
C23 0.0684(15) 0.0807(18) 0.0500(13) 0.0049(12) 0.0102(11) -0.0056(13)
C5 0.0974(19) 0.0405(12) 0.0904(19) 0.0166(12) 0.0381(16) 0.0323(12)
C27 0.0533(13) 0.0838(18) 0.0706(16) 0.0176(13) 0.0162(12) 0.0156(12)
C26 0.0629(17) 0.127(3) 0.098(2) 0.043(2) 0.0127(16) 0.0265(19)
C24 0.0744(19) 0.121(3) 0.0735(19) -0.0013(19) 0.0012(15) -0.025(2)
C25 0.0599(18) 0.157(4) 0.090(2) 0.024(3) -0.0091(16) -0.002(2)
C21 0.194(4) 0.121(3) 0.119(3) 0.059(2) 0.119(3) 0.091(3)

loop_
_atom_type_symbol
_atom_type_description
_atom_type_scat_dispersion_real
_atom_type_scat_dispersion_imag
_atom_type_scat_source
C C 0.0181 0.0091 'International Tables Vol C Tables 4.2.6.8 and 6.1.1.4'
H H 0.0000 0.0000 'International Tables Vol C Tables 4.2.6.8 and 6.1.1.4'
N N 0.0311 0.0180 'International Tables Vol C Tables 4.2.6.8 and 6.1.1.4'
O O 0.0492 0.0322 'International Tables Vol C Tables 4.2.6.8 and 6.1.1.4'

loop_
_geom_angle_atom_site_label_1
_geom_angle_atom_site_label_2
_geom_angle_atom_site_label_3
_geom_angle
_geom_angle_site_symmetry_1
_geom_angle_site_symmetry_3
_geom_angle_publ_flag
C1 N10 H10 115.3 . . ?
C1 N10 C9 129.39(16) . . ?
C9 N10 H10 115.3 . . ?
C17 N19 H19 116.7 . . ?
C17 N19 C22 126.57(18) . . ?
C22 N19 H19 116.7 . . ?
O20 C1 N10 121.28(16) . . ?
O20 C1 C2 119.42(15) . . ?
N10 C1 C2 119.28(15) . . ?
C1 C2 H2 107.2 . . ?
C1 C2 C11 108.47(14) . . ?
C11 C2 H2 107.2 . . ?
C3 C2 C1 114.46(14) . . ?
C3 C2 H2 107.2 . . ?
C3 C2 C11 111.90(14) . . ?
C12 C11 C2 123.02(16) . . ?
C16 C11 C2 118.24(16) . . ?
C16 C11 C12 118.71(17) . . ?
C8 C3 C2 122.39(16) . . ?
C8 C3 C4 119.10(18) . . ?
C4 C3 C2 118.51(17) . . ?
C3 C8 C7 119.21(18) . . ?
C3 C8 C9 121.88(17) . . ?
C7 C8 C9 118.89(18) . . ?
C11 C12 C17 124.51(17) . . ?
C11 C12 C13 119.40(19) . . ?
C13 C12 C17 116.09(18) . . ?
C11 C16 H16 119.4 . . ?
C15 C16 C11 121.18(19) . . ?
C15 C16 H16 119.4 . . ?
N19 C17 C12 114.24(17) . . ?
O18 C17 N19 124.3(2) . . ?
O18 C17 C12 121.3(2) . . ?
C23 C22 N19 121.6(2) . . ?
C27 C22 N19 118.4(2) . . ?
C27 C22 C23 120.0(2) . . ?
C16 C15 H15 120.0 . . ?
C14 C15 C16 120.0(2) . . ?
C14 C15 H15 120.0 . . ?
C8 C7 H7 119.5 . . ?
C6 C7 C8 121.0(2) . . ?
C6 C7 H7 119.5 . . ?
C12 C13 H13 119.6 . . ?
C14 C13 C12 120.8(2) . . ?
C14 C13 H13 119.6 . . ?
C15 C14 H14 120.1 . . ?
C13 C14 C15 119.8(2) . . ?
C13 C14 H14 120.1 . . ?
N10 C9 C8 112.34(16) . . ?
N10 C9 H9 106.8 . . ?
C8 C9 H9 106.8 . . ?
C21 C9 N10 108.8(2) . . ?
C21 C9 C8 115.0(2) . . ?
C21 C9 H9 106.8 . . ?
C3 C4 H4 119.5 . . ?
C5 C4 C3 121.0(2) . . ?
C5 C4 H4 119.5 . . ?
C7 C6 H6 120.2 . . ?
C7 C6 C5 119.6(2) . . ?
C5 C6 H6 120.2 . . ?
C22 C23 H23 120.4 . . ?
C24 C23 C22 119.2(3) . . ?
C24 C23 H23 120.4 . . ?
C4 C5 H5 120.0 . . ?
C6 C5 C4 120.1(2) . . ?
C6 C5 H5 120.0 . . ?
C22 C27 H27 119.9 . . ?
C22 C27 C26 120.3(3) . . ?
C26 C27 H27 119.9 . . ?
C27 C26 H26 120.2 . . ?
C25 C26 C27 119.6(3) . . ?
C25 C26 H26 120.2 . . ?
C23 C24 H24 119.5 . . ?
C25 C24 C23 120.9(3) . . ?
C25 C24 H24 119.5 . . ?
C26 C25 H25 120.0 . . ?
C24 C25 C26 119.9(3) . . ?
C24 C25 H25 120.0 . . ?
C9 C21 H21A 109.5 . . ?
C9 C21 H21B 109.5 . . ?
C9 C21 H21C 109.5 . . ?
H21A C21 H21B 109.5 . . ?
H21A C21 H21C 109.5 . . ?
H21B C21 H21C 109.5 . . ?

loop_
_geom_bond_atom_site_label_1
_geom_bond_atom_site_label_2
_geom_bond_distance
_geom_bond_site_symmetry_2
_geom_bond_publ_flag
O20 C1 1.247(2) . ?
N10 H10 0.8600 . ?
N10 C1 1.314(2) . ?
N10 C9 1.461(3) . ?
N19 H19 0.8600 . ?
N19 C17 1.356(3) . ?
N19 C22 1.418(3) . ?
O18 C17 1.216(2) . ?
C1 C2 1.514(2) . ?
C2 H2 0.9800 . ?
C2 C11 1.532(2) . ?
C2 C3 1.514(2) . ?
C11 C12 1.394(3) . ?
C11 C16 1.392(3) . ?
C3 C8 1.383(3) . ?
C3 C4 1.391(3) . ?
C8 C7 1.397(3) . ?
C8 C9 1.503(3) . ?
C12 C17 1.506(3) . ?
C12 C13 1.405(3) . ?
C16 H16 0.9300 . ?
C16 C15 1.388(3) . ?
C22 C23 1.383(4) . ?
C22 C27 1.374(4) . ?
C15 H15 0.9300 . ?
C15 C14 1.377(4) . ?
C7 H7 0.9300 . ?
C7 C6 1.373(3) . ?
C13 H13 0.9300 . ?
C13 C14 1.376(3) . ?
C14 H14 0.9300 . ?
C9 H9 0.9800 . ?
C9 C21 1.460(4) . ?
C4 H4 0.9300 . ?
C4 C5 1.375(3) . ?
C6 H6 0.9300 . ?
C6 C5 1.375(4) . ?
C23 H23 0.9300 . ?
C23 C24 1.382(4) . ?
C5 H5 0.9300 . ?
C27 H27 0.9300 . ?
C27 C26 1.388(4) . ?
C26 H26 0.9300 . ?
C26 C25 1.375(6) . ?
C24 H24 0.9300 . ?
C24 C25 1.368(6) . ?
C25 H25 0.9300 . ?
C21 H21A 0.9600 . ?
C21 H21B 0.9600 . ?
C21 H21C 0.9600 . ?

loop_
_geom_torsion_atom_site_label_1
_geom_torsion_atom_site_label_2
_geom_torsion_atom_site_label_3
_geom_torsion_atom_site_label_4
_geom_torsion
_geom_torsion_site_symmetry_1
_geom_torsion_site_symmetry_2
_geom_torsion_site_symmetry_3
_geom_torsion_site_symmetry_4
_geom_torsion_publ_flag
O20 C1 C2 C11 57.9(2) . . . . ?
O20 C1 C2 C3 -176.40(16) . . . . ?
N10 C1 C2 C11 -121.03(18) . . . . ?
N10 C1 C2 C3 4.7(2) . . . . ?
N19 C22 C23 C24 179.0(2) . . . . ?
N19 C22 C27 C26 -179.8(2) . . . . ?
C1 N10 C9 C8 -0.9(3) . . . . ?
C1 N10 C9 C21 -129.3(3) . . . . ?
C1 C2 C11 C12 -105.22(18) . . . . ?
C1 C2 C11 C16 76.75(19) . . . . ?
C1 C2 C3 C8 -1.5(2) . . . . ?
C1 C2 C3 C4 178.21(18) . . . . ?
C2 C11 C12 C17 5.8(3) . . . . ?
C2 C11 C12 C13 -174.75(16) . . . . ?
C2 C11 C16 C15 177.76(16) . . . . ?
C2 C3 C8 C7 178.89(18) . . . . ?
C2 C3 C8 C9 -3.1(3) . . . . ?
C2 C3 C4 C5 -179.3(2) . . . . ?
C11 C2 C3 C8 122.44(18) . . . . ?
C11 C2 C3 C4 -57.9(2) . . . . ?
C11 C12 C17 N19 51.4(3) . . . . ?
C11 C12 C17 O18 -132.7(2) . . . . ?
C11 C12 C13 C14 -4.0(3) . . . . ?
C11 C16 C15 C14 -2.0(3) . . . . ?
C3 C2 C11 C12 127.57(18) . . . . ?
C3 C2 C11 C16 -50.5(2) . . . . ?
C3 C8 C7 C6 0.5(3) . . . . ?
C3 C8 C9 N10 4.3(3) . . . . ?
C3 C8 C9 C21 129.4(3) . . . . ?
C3 C4 C5 C6 0.4(4) . . . . ?
C8 C3 C4 C5 0.4(4) . . . . ?
C8 C7 C6 C5 0.2(4) . . . . ?
C12 C11 C16 C15 -0.4(3) . . . . ?
C12 C13 C14 C15 1.6(3) . . . . ?
C16 C11 C12 C17 -176.18(17) . . . . ?
C16 C11 C12 C13 3.3(3) . . . . ?
C16 C15 C14 C13 1.4(3) . . . . ?
C17 N19 C22 C23 39.0(3) . . . . ?
C17 N19 C22 C27 -142.0(2) . . . . ?
C17 C12 C13 C14 175.55(19) . . . . ?
C22 N19 C17 O18 2.1(4) . . . . ?
C22 N19 C17 C12 177.89(19) . . . . ?
C22 C23 C24 C25 1.8(5) . . . . ?
C22 C27 C26 C25 -0.2(5) . . . . ?
C7 C8 C9 N10 -177.7(2) . . . . ?
C7 C8 C9 C21 -52.6(3) . . . . ?
C7 C6 C5 C4 -0.7(4) . . . . ?
C13 C12 C17 N19 -128.1(2) . . . . ?
C13 C12 C17 O18 47.9(3) . . . . ?
C9 N10 C1 O20 177.5(2) . . . . ?
C9 N10 C1 C2 -3.7(3) . . . . ?
C9 C8 C7 C6 -177.6(2) . . . . ?
C4 C3 C8 C7 -0.8(3) . . . . ?
C4 C3 C8 C9 177.2(2) . . . . ?
C23 C22 C27 C26 -0.8(4) . . . . ?
C23 C24 C25 C26 -2.8(6) . . . . ?
C27 C22 C23 C24 0.0(4) . . . . ?
C27 C26 C25 C24 2.0(6) . . . . ?
